data_7039006
loop_
_publ_author_name
'Guo, Ling-Yu'
'Jagodi\<c, Marko'
'Zeng, Su-Yuan'
'Wang, Zhi'
'Shi, Zhi-Qiang'
'Wang, Xing-Po'
'Tung, Chen-Ho'
'Sun, Di'

_publ_section_title
;
 pH-Controlled assembly of two novel Dawson-sandwiched clusters involving
 the in situ reorganization of trivacant \a-[P2W15O56](12-) into divacant
 \a-[P2W16O57](8.).
;
_journal_issue 20
_journal_name_full 'Dalton transactions (Cambridge, England : 2003)'
_journal_page_first 8404
_journal_page_last 8411
_journal_paper_doi 10.1039/c6dt00793g
_journal_volume 45
_journal_year 2016
_chemical_formula_moiety 'Co2 O114 P4 W32, 8(O), 6(C10 H16 N4)'
_chemical_formula_sum 'C60 H96 Co2 N24 O122 P4 W32'
_chemical_formula_weight 9230.54
_space_group_crystal_system triclinic
_space_group_IT_number 2
_space_group_name_Hall '-P 1'
_space_group_name_H-M_alt 'P -1'
_symmetry_space_group_name_Hall '-P 1'
_symmetry_space_group_name_H-M 'P -1'
_atom_sites_solution_hydrogens geom
_atom_sites_solution_primary iterative
_audit_creation_date 2016-04-05
_audit_creation_method
;
Olex2 1.2
(compiled 2016.02.19 svn.r3266 for OlexSys, GUI svn.r5155)
;
_audit_update_record
;
2016-04-05 deposited with the CCDC.
2016-04-11 downloaded from the CCDC.
;
_cell_angle_alpha 78.8374(13)
_cell_angle_beta 82.5853(13)
_cell_angle_gamma 75.4572(12)
_cell_formula_units_Z 1
_cell_length_a 15.082(2)
_cell_length_b 15.392(2)
_cell_length_c 20.427(3)
_cell_measurement_reflns_used 9974
_cell_measurement_temperature 298(2)
_cell_measurement_theta_max 27.5
_cell_measurement_theta_min 2.5
_cell_volume 4487.0(11)
_computing_cell_refinement 'APEX2 (Bruker,2005)'
_computing_data_collection 'APEX2 (Bruker,2005)'
_computing_data_reduction 'SAINT (Bruker, 2005)'
_computing_molecular_graphics 'DIAMOND  (Brandenburg, 2008)'
_computing_publication_material 'publCIF (Westrip, 2010)'
_computing_structure_refinement 'ShelXL (Sheldrick, 2015)'
_computing_structure_solution 'SHELXS97 (Sheldrick, 2008)'
_diffrn_ambient_temperature 298.15
_diffrn_measured_fraction_theta_full 0.997
_diffrn_measured_fraction_theta_max 0.997
_diffrn_measurement_device_type 'Bruker Apex-II'
_diffrn_radiation_type MoK\a
_diffrn_radiation_wavelength 0.71073
_diffrn_reflns_av_R_equivalents 0.0565
_diffrn_reflns_av_unetI/netI 0.0518
_diffrn_reflns_Laue_measured_fraction_full 0.997
_diffrn_reflns_Laue_measured_fraction_max 0.997
_diffrn_reflns_limit_h_max 18
_diffrn_reflns_limit_h_min -18
_diffrn_reflns_limit_k_max 19
_diffrn_reflns_limit_k_min -19
_diffrn_reflns_limit_l_max 25
_diffrn_reflns_limit_l_min -25
_diffrn_reflns_number 78602
_diffrn_reflns_point_group_measured_fraction_full 0.997
_diffrn_reflns_point_group_measured_fraction_max 0.997
_diffrn_reflns_theta_full 25.214
_diffrn_reflns_theta_max 26.000
_diffrn_reflns_theta_min 2.568
_exptl_absorpt_coefficient_mu 20.727
_exptl_absorpt_correction_T_max 0.7456
_exptl_absorpt_correction_T_min 0.3239
_exptl_absorpt_correction_type multi-scan
_exptl_absorpt_process_details sadabs
_exptl_crystal_colour purple
_exptl_crystal_density_diffrn 3.416
_exptl_crystal_description blcok
_exptl_crystal_F_000 4082
_exptl_crystal_size_max 0.08
_exptl_crystal_size_mid 0.06
_exptl_crystal_size_min 0.05
_refine_diff_density_max 3.309
_refine_diff_density_min -3.668
_refine_diff_density_rms 0.310
_refine_ls_extinction_method none
_refine_ls_goodness_of_fit_ref 1.078
_refine_ls_hydrogen_treatment constr
_refine_ls_matrix_type full
_refine_ls_number_parameters 1096
_refine_ls_number_reflns 17648
_refine_ls_number_restraints 0
_refine_ls_restrained_S_all 1.078
_refine_ls_R_factor_all 0.0610
_refine_ls_R_factor_gt 0.0399
_refine_ls_shift/su_max 0.002
_refine_ls_shift/su_mean 0.000
_refine_ls_structure_factor_coef Fsqd
_refine_ls_weighting_details 'w=1/[\s^2^(Fo^2^)+(0.0539P)^2^+1.4111P] where P=(Fo^2^+2Fc^2^)/3'
_refine_ls_weighting_scheme calc
_refine_ls_wR_factor_gt 0.1006
_refine_ls_wR_factor_ref 0.1084
_reflns_Friedel_coverage 0.000
_reflns_number_gt 12885
_reflns_number_total 17648
_reflns_threshold_expression 'I > 2\s(I)'
_cod_data_source_file c6dt00793g2.cif
_cod_data_source_block p1
_cod_depositor_comments
;
The following automatic conversions were performed:

'_exptl_absorpt_correction_type' value 'MULTI-SCAN' changed to
'multi-scan' according to
/usr/data/users/saulius/crontab/automatic-downloads/rss-feeds/RSC/lib/dictionaries/cif_core.dic
dictionary named 'cif_core.dic' version 2.4.2 from 2011-04-26.

Automatic conversion script
Id: cif_fix_values 4268 2015-11-12 08:31:59Z antanas 

 Adding full bibliography for 7039006--7039007.cif.
;
_cod_database_code 7039006
_shelx_space_group_comment
;
The symmetry employed for this shelxl refinement is uniquely defined
by the following loop, which should always be used as a source of
symmetry information in preference to the above space-group names.
They are only intended as comments.
;
_shelx_estimated_absorpt_t_max 0.424
_shelx_estimated_absorpt_t_min 0.288
_olex2_refinement_description
;
1. Fixed Uiso
 At 1.2 times of:
  All N(H) groups
 At 1.5 times of:
  All C(H,H,H) groups
2. Others
 Fixed Sof: O1W(0.2) O3W(0.3) O3WA(0.7) O4W(0.5) O4WA(0.5) O1WA(0.8)
3.a Me refined with riding coordinates:
 C15(H15A,H15B,H15C), C20(H20A,H20B,H20C)
3.b Aromatic/amide H refined with riding coordinates:
 N1(H1), N2(H2), N3(H3), N4(H4), N5(H5), N6(H6), N7(H7), N8(H8), N9(H9),
 N10(H10), N11(H11), N12(H12)
3.c Idealised Me refined as rotating group:
 C1(H1A,H1B,H1C), C5(H5A,H5B,H5C), C6(H6A,H6B,H6C), C10(H10A,H10B,H10C),
 C11(H11A,H11B,H11C), C16(H16A,H16B,H16C), C21(H21A,H21B,H21C), C25(H25A,H25B,
 H25C), C26(H26A,H26B,H26C), C30(H30A,H30B,H30C)
;
_shelx_shelxl_version_number 2014/7
_olex2_submission_special_instructions 'No special instructions were received'

loop_
_space_group_symop_operation_xyz
'x, y, z'
'-x, -y, -z'

loop_
_atom_site_label
_atom_site_type_symbol
_atom_site_fract_x
_atom_site_fract_y
_atom_site_fract_z
_atom_site_U_iso_or_equiv
_atom_site_adp_type
_atom_site_occupancy
_atom_site_site_symmetry_order
_atom_site_calc_flag
_atom_site_refinement_flags_posn
_atom_site_refinement_flags_occupancy
_atom_site_disorder_assembly
_atom_site_disorder_group
W1 W 0.40116(4) 0.07791(4) 0.34178(3) 0.03222(14) Uani 1 1 d . . . .
W2 W 0.19098(4) 0.04794(4) 0.41203(3) 0.03121(13) Uani 1 1 d . . . .
W3 W 0.26221(4) 0.23194(4) 0.43059(2) 0.02952(13) Uani 1 1 d . . . .
W4 W 0.13775(3) 0.01937(3) 0.24730(2) 0.02562(12) Uani 1 1 d . . . .
W5 W 0.34464(3) 0.05146(3) 0.17796(3) 0.02740(12) Uani 1 1 d . . . .
W6 W 0.41185(3) 0.26069(3) 0.19137(3) 0.02646(12) Uani 1 1 d . . . .
W7 W 0.27718(3) 0.41113(3) 0.28257(2) 0.02282(11) Uani 1 1 d . . . .
W8 W 0.05151(3) 0.37610(3) 0.35917(2) 0.02219(11) Uani 1 1 d . . . .
W9 W -0.01871(3) 0.19510(3) 0.33283(2) 0.02206(11) Uani 1 1 d . . . .
W10 W -0.12904(3) 0.32331(3) 0.17453(2) 0.02169(11) Uani 1 1 d . . . .
W11 W -0.05525(3) 0.50127(3) 0.20078(2) 0.01584(10) Uani 1 1 d . . . .
W12 W 0.17219(3) 0.53737(3) 0.12486(2) 0.01597(10) Uani 1 1 d . . . .
W13 W 0.30637(3) 0.39108(3) 0.03071(3) 0.02777(13) Uani 1 1 d . . . .
W14 W 0.23758(3) 0.18054(3) 0.02000(2) 0.01908(11) Uani 1 1 d . . . .
W15 W 0.03223(3) 0.14854(3) 0.08899(2) 0.01823(11) Uani 1 1 d . . . .
W16 W 0.03344(3) 0.33397(3) -0.05515(2) 0.01975(11) Uani 1 1 d . . . .
Co1 Co -0.09997(9) 0.48498(9) 0.03315(7) 0.0114(3) Uani 1 1 d . . . .
P1 P 0.20335(17) 0.21523(17) 0.26946(12) 0.0107(5) Uani 1 1 d . . . .
P2 P 0.08704(17) 0.35535(16) 0.09847(12) 0.0079(5) Uani 1 1 d . . . .
O1 O 0.1664(6) -0.0384(5) 0.4748(4) 0.034(2) Uani 1 1 d . . . .
O1W O 0.715(7) 0.337(7) 0.396(5) 0.15(3) Uiso 0.2 1 d . P A 2
O2 O 0.2812(6) 0.2642(6) 0.5025(4) 0.041(2) Uani 1 1 d . . . .
O2W O 0.6764(11) 1.1542(11) 0.4520(8) 0.119(5) Uiso 1 1 d . . . .
O3 O 0.5068(6) 0.0105(7) 0.3616(5) 0.048(3) Uani 1 1 d . . . .
O3W O 0.523(3) 0.089(3) 0.496(2) 0.084(14) Uiso 0.3 1 d . P B 1
O3WA O 0.5093(17) 0.1353(18) 0.5149(13) 0.117(9) Uiso 0.7 1 d . P C 2
O4 O 0.2095(6) 0.1295(6) 0.4625(4) 0.040(2) Uani 1 1 d . . . .
O4W O 0.3911(11) 0.3205(11) 0.7872(8) 0.034(4) Uiso 0.5 1 d . P D 2
O4WA O 0.3025(10) 0.3538(10) 0.8432(7) 0.021(3) Uiso 0.5 1 d . P E 1
O5 O 0.3208(6) 0.0055(5) 0.3953(5) 0.040(2) Uani 1 1 d . . . .
O6 O 0.3783(6) 0.1511(6) 0.4102(5) 0.040(2) Uani 1 1 d . . . .
O7 O 0.1853(6) 0.0005(5) 0.3307(4) 0.037(2) Uani 1 1 d . . . .
O8 O 0.0770(5) 0.1224(5) 0.3957(4) 0.0265(19) Uani 1 1 d . . . .
O9 O 0.3787(6) 0.0286(5) 0.2672(4) 0.034(2) Uani 1 1 d . . . .
O10 O 0.2485(5) 0.1630(5) 0.3370(3) 0.0249(19) Uani 1 1 d . . . .
O11 O 0.4278(5) 0.1747(6) 0.2798(4) 0.031(2) Uani 1 1 d . . . .
O12 O 0.1405(5) 0.2978(6) 0.4159(4) 0.032(2) Uani 1 1 d . . . .
O13 O 0.2992(5) 0.3204(6) 0.3632(4) 0.029(2) Uani 1 1 d . . . .
O14 O -0.1060(5) 0.1519(6) 0.3772(4) 0.030(2) Uani 1 1 d . . . .
O15 O 0.0972(6) -0.0755(5) 0.2571(4) 0.036(2) Uani 1 1 d . . . .
O16 O 0.4307(6) -0.0239(6) 0.1450(4) 0.041(2) Uani 1 1 d . . . .
O17 O 0.5266(6) 0.2492(6) 0.1693(4) 0.041(2) Uani 1 1 d . . . .
O18 O 0.3050(6) 0.4980(6) 0.3106(4) 0.036(2) Uani 1 1 d . . . .
O19 O 0.0017(6) 0.4525(6) 0.4111(4) 0.036(2) Uani 1 1 d . . . .
O20 O 0.2557(5) -0.0215(5) 0.2038(4) 0.0286(19) Uani 1 1 d . . . .
O21 O 0.0355(5) 0.1050(5) 0.2793(4) 0.0244(18) Uani 1 1 d . . . .
O22 O -0.0256(5) 0.2944(5) 0.3798(4) 0.0269(19) Uani 1 1 d . . . .
O23 O 0.1496(5) 0.4246(5) 0.3137(4) 0.0270(19) Uani 1 1 d . . . .
O24 O 0.3951(5) 0.3563(5) 0.2428(4) 0.0275(19) Uani 1 1 d . . . .
O25 O 0.3880(5) 0.1578(5) 0.1634(4) 0.030(2) Uani 1 1 d . . . .
O26 O 0.2095(5) 0.1439(5) 0.2259(3) 0.0197(17) Uani 1 1 d . . . .
O27 O 0.2588(5) 0.2841(5) 0.2389(4) 0.0241(18) Uani 1 1 d . . . .
O28 O 0.1049(5) 0.2609(5) 0.2889(4) 0.0203(17) Uani 1 1 d . . . .
O29 O 0.3618(5) 0.3374(5) 0.1190(4) 0.0219(18) Uani 1 1 d . . . .
O30 O 0.2416(5) 0.4715(5) 0.1981(4) 0.0216(17) Uani 1 1 d . . . .
O31 O 0.2837(5) 0.1041(5) 0.0954(4) 0.0257(19) Uani 1 1 d . . . .
O32 O -0.0190(5) 0.4334(5) 0.2844(4) 0.0205(17) Uani 1 1 d . . . .
O33 O 0.0940(5) 0.0745(5) 0.1589(4) 0.028(2) Uani 1 1 d . . . .
O34 O -0.0780(5) 0.2716(5) 0.2634(3) 0.0233(18) Uani 1 1 d . . . .
O35 O 0.4066(5) 0.3969(5) -0.0151(4) 0.0255(19) Uani 1 1 d . . . .
O36 O 0.2756(5) 0.5051(5) 0.0656(4) 0.0180(16) Uani 1 1 d . . . .
O37 O 0.1776(5) 0.6437(5) 0.1346(4) 0.0229(18) Uani 1 1 d . . . .
O38 O 0.0636(4) 0.5248(5) 0.1821(4) 0.0184(17) Uani 1 1 d . . . .
O39 O -0.1172(5) 0.5988(5) 0.2300(4) 0.0191(17) Uani 1 1 d . . . .
O40 O -0.1505(5) 0.4405(5) 0.2052(4) 0.0184(17) Uani 1 1 d . . . .
O41 O -0.2337(5) 0.2962(5) 0.1969(4) 0.0279(19) Uani 1 1 d . . . .
O42 O -0.0556(5) 0.2154(5) 0.1468(3) 0.0182(17) Uani 1 1 d . . . .
O43 O -0.0299(5) 0.0803(5) 0.0690(4) 0.0275(19) Uani 1 1 d . . . .
O44 O 0.1386(5) 0.1211(5) 0.0277(4) 0.0219(17) Uani 1 1 d . . . .
O45 O 0.3093(5) 0.1317(5) -0.0421(4) 0.0280(19) Uani 1 1 d . . . .
O46 O 0.2968(5) 0.2694(5) 0.0289(4) 0.0216(17) Uani 1 1 d . . . .
O47 O 0.1665(5) 0.3967(5) 0.1034(3) 0.0178(16) Uani 1 1 d . . . .
O48 O 0.1201(4) 0.2524(5) 0.0944(3) 0.0161(16) Uani 1 1 d . . . .
O49 O 0.0122(4) 0.3729(4) 0.1551(3) 0.0140(15) Uani 1 1 d . . . .
O50 O 0.2274(5) 0.4382(5) -0.0320(4) 0.0203(17) Uani 1 1 d . . . .
O51 O 0.0908(4) 0.5783(4) 0.0510(3) 0.0163(16) Uani 1 1 d . . . .
O52 O 0.0429(4) 0.4061(4) 0.0300(3) 0.0136(15) Uani 1 1 d . . . .
O53 O 0.1563(4) 0.2775(5) -0.0430(3) 0.0163(16) Uani 1 1 d . . . .
O54 O -0.1437(5) 0.3796(5) 0.0899(4) 0.0193(17) Uani 1 1 d . . . .
O55 O -0.0097(5) 0.2514(4) 0.0128(3) 0.0157(16) Uani 1 1 d . . . .
O56 O 0.0714(5) 0.4471(5) -0.1045(4) 0.0170(16) Uani 1 1 d . . . .
O57 O 0.0186(5) 0.2912(5) -0.1240(4) 0.0228(18) Uani 1 1 d . . . .
N1 N 0.4711(8) 0.1953(9) 0.9297(7) 0.047(3) Uani 1 1 d . . . .
H1 H 0.4277 0.1668 0.9355 0.056 Uiso 1 1 calc R . . .
N2 N 0.4777(7) 0.2685(10) 0.8845(7) 0.061(4) Uani 1 1 d . . . .
H2 H 0.4394 0.2937 0.8548 0.074 Uiso 1 1 calc R . . .
N3 N 0.8213(7) 0.2219(8) 0.9919(6) 0.042(3) Uani 1 1 d . . . .
H3 H 0.8796 0.2005 0.9930 0.051 Uiso 1 1 calc R . . .
N4 N 0.7748(9) 0.2896(8) 1.0207(5) 0.045(3) Uani 1 1 d . . . .
H4 H 0.7971 0.3199 1.0431 0.053 Uiso 1 1 calc R . . .
N5 N 0.9328(11) 0.3131(10) 0.7462(8) 0.074(5) Uani 1 1 d . . . .
H5 H 0.9185 0.3156 0.7881 0.089 Uiso 1 1 calc R . . .
N6 N 1.0107(11) 0.3231(9) 0.7125(9) 0.075(5) Uani 1 1 d . . . .
H6 H 1.0551 0.3326 0.7304 0.090 Uiso 1 1 calc R . . .
N7 N 0.8749(10) 0.2171(10) 0.5002(6) 0.057(4) Uani 1 1 d . . . .
H7 H 0.8761 0.1771 0.4758 0.069 Uiso 1 1 calc R . . .
N8 N 0.8290(10) 0.3003(12) 0.4903(7) 0.074(4) Uani 1 1 d . . . .
H8 H 0.7951 0.3248 0.4577 0.088 Uiso 1 1 calc R . . .
N9 N 0.7003(10) 1.0946(11) 0.3294(7) 0.071(4) Uani 1 1 d . . . .
H9 H 0.6946 1.1175 0.3654 0.085 Uiso 1 1 calc R . . .
N10 N 0.6995(12) 1.1424(10) 0.2653(7) 0.085(5) Uani 1 1 d . . . .
H10 H 0.6892 1.2006 0.2542 0.102 Uiso 1 1 calc R . . .
N11 N 0.7421(11) 0.7921(10) 0.1965(9) 0.080(5) Uani 1 1 d . . . .
H11 H 0.7224 0.7495 0.1856 0.095 Uiso 1 1 calc R . . .
N12 N 0.8242(12) 0.8051(11) 0.1840(9) 0.094(6) Uani 1 1 d . . . .
H12 H 0.8699 0.7678 0.1672 0.113 Uiso 1 1 calc R . . .
C1 C 0.5520(12) 0.0936(11) 1.0179(11) 0.083(6) Uani 1 1 d . . . .
H1A H 0.5566 0.1115 1.0596 0.125 Uiso 1 1 calc GR . . .
H1B H 0.6061 0.0485 1.0076 0.125 Uiso 1 1 calc GR . . .
H1C H 0.4989 0.0688 1.0215 0.125 Uiso 1 1 calc GR . . .
C2 C 0.5432(9) 0.1750(11) 0.9634(8) 0.045(4) Uani 1 1 d . . . .
C3 C 0.5957(8) 0.2376(8) 0.9423(6) 0.027(3) Uani 1 1 d . . . .
C4 C 0.5527(9) 0.2986(11) 0.8913(7) 0.046(4) Uani 1 1 d . . . .
C5 C 0.5769(11) 0.3860(12) 0.8518(9) 0.074(6) Uani 1 1 d . . . .
H5A H 0.5525 0.3999 0.8088 0.110 Uiso 1 1 calc GR . . .
H5B H 0.6425 0.3777 0.8456 0.110 Uiso 1 1 calc GR . . .
H5C H 0.5510 0.4353 0.8760 0.110 Uiso 1 1 calc GR . . .
C6 C 0.6135(10) 0.3735(9) 1.0409(7) 0.042(4) Uani 1 1 d . . . .
H6A H 0.6420 0.4010 1.0683 0.063 Uiso 1 1 calc GR . . .
H6B H 0.5687 0.3447 1.0681 0.063 Uiso 1 1 calc GR . . .
H6C H 0.5840 0.4195 1.0066 0.063 Uiso 1 1 calc GR . . .
C7 C 0.6847(8) 0.3043(8) 1.0095(6) 0.024(3) Uani 1 1 d . . . .
C8 C 0.6794(8) 0.2415(8) 0.9701(6) 0.025(3) Uani 1 1 d . . . .
C9 C 0.7678(8) 0.1899(8) 0.9609(7) 0.031(3) Uani 1 1 d . . . .
C10 C 0.8037(11) 0.1142(11) 0.9221(9) 0.068(5) Uani 1 1 d . . . .
H10A H 0.8638 0.1176 0.9012 0.101 Uiso 1 1 calc GR . . .
H10B H 0.7631 0.1192 0.8883 0.101 Uiso 1 1 calc GR . . .
H10C H 0.8073 0.0570 0.9516 0.101 Uiso 1 1 calc GR . . .
C11 C 1.0912(13) 0.3317(15) 0.5963(11) 0.098(8) Uani 1 1 d . . . .
H11A H 1.1320 0.3581 0.6142 0.147 Uiso 1 1 calc GR . . .
H11B H 1.0667 0.3720 0.5574 0.147 Uiso 1 1 calc GR . . .
H11C H 1.1243 0.2744 0.5840 0.147 Uiso 1 1 calc GR . . .
C12 C 1.0149(13) 0.3171(11) 0.6474(10) 0.070(5) Uani 1 1 d . . . .
C13 C 0.9302(10) 0.2991(11) 0.6403(7) 0.048(4) Uani 1 1 d . . . .
C14 C 0.8778(12) 0.2977(10) 0.7026(8) 0.053(4) Uani 1 1 d . . . .
C15 C 0.7869(11) 0.2825(10) 0.7236(8) 0.058(5) Uani 1 1 d . . . .
H15A H 0.7603 0.2732 0.6860 0.087 Uiso 1 1 calc R . . .
H15B H 0.7910 0.2296 0.7579 0.087 Uiso 1 1 calc R . . .
H15C H 0.7490 0.3346 0.7409 0.087 Uiso 1 1 calc R . . .
C16 C 0.8029(17) 0.4441(14) 0.5369(10) 0.110(8) Uani 1 1 d . . . .
H16A H 0.7816 0.4717 0.4937 0.165 Uiso 1 1 calc GR . . .
H16B H 0.8499 0.4715 0.5454 0.165 Uiso 1 1 calc GR . . .
H16C H 0.7526 0.4532 0.5707 0.165 Uiso 1 1 calc GR . . .
C17 C 0.8418(13) 0.3433(14) 0.5382(9) 0.068(5) Uani 1 1 d . . . .
C18 C 0.9005(11) 0.2840(12) 0.5789(7) 0.050(4) Uani 1 1 d . . . .
C19 C 0.9204(11) 0.2027(13) 0.5548(7) 0.055(5) Uani 1 1 d . . . .
C20 C 0.9900(13) 0.1167(12) 0.5763(8) 0.074(6) Uani 1 1 d . . . .
H20A H 1.0140 0.1210 0.6166 0.110 Uiso 1 1 calc R . . .
H20B H 0.9613 0.0661 0.5846 0.110 Uiso 1 1 calc R . . .
H20C H 1.0391 0.1080 0.5416 0.110 Uiso 1 1 calc R . . .
C21 C 0.7105(15) 0.9426(14) 0.3899(9) 0.096(7) Uani 1 1 d . . . .
H21A H 0.7296 0.8814 0.3809 0.144 Uiso 1 1 calc GR . . .
H21B H 0.6494 0.9522 0.4118 0.144 Uiso 1 1 calc GR . . .
H21C H 0.7519 0.9521 0.4184 0.144 Uiso 1 1 calc GR . . .
C22 C 0.7115(11) 1.0070(10) 0.3266(8) 0.055(4) Uani 1 1 d . . . .
C23 C 0.7243(9) 0.9980(10) 0.2615(7) 0.047(4) Uani 1 1 d . . . .
C24 C 0.7168(11) 1.0851(11) 0.2251(8) 0.054(4) Uani 1 1 d . . . .
C25 C 0.7289(12) 1.1174(10) 0.1495(7) 0.064(5) Uani 1 1 d . . . .
H25A H 0.6805 1.1697 0.1367 0.096 Uiso 1 1 calc GR . . .
H25B H 0.7266 1.0695 0.1263 0.096 Uiso 1 1 calc GR . . .
H25C H 0.7872 1.1333 0.1379 0.096 Uiso 1 1 calc GR . . .
C26 C 0.9185(18) 0.9105(18) 0.1886(14) 0.139(10) Uiso 1 1 d . . . .
H26A H 0.9685 0.8576 0.1901 0.209 Uiso 1 1 calc GR . . .
H26B H 0.9224 0.9439 0.2228 0.209 Uiso 1 1 calc GR . . .
H26C H 0.9218 0.9484 0.1455 0.209 Uiso 1 1 calc GR . . .
C27 C 0.8300(13) 0.8821(12) 0.2000(14) 0.107(9) Uani 1 1 d . . . .
C28 C 0.7436(11) 0.9187(10) 0.2327(8) 0.053(4) Uani 1 1 d . . . .
C29 C 0.6915(11) 0.8608(12) 0.2313(7) 0.055(5) Uani 1 1 d . . . .
C30 C 0.5900(13) 0.8615(15) 0.2571(14) 0.122(9) Uani 1 1 d . . . .
H30A H 0.5500 0.9018 0.2255 0.182 Uiso 1 1 calc GR . . .
H30B H 0.5766 0.8821 0.2995 0.182 Uiso 1 1 calc GR . . .
H30C H 0.5805 0.8011 0.2622 0.182 Uiso 1 1 calc GR . . .
O1WA O 0.7614(17) 0.3899(17) 0.3648(12) 0.144(8) Uiso 0.8 1 d . P F 1

loop_
_atom_site_aniso_label
_atom_site_aniso_U_11
_atom_site_aniso_U_22
_atom_site_aniso_U_33
_atom_site_aniso_U_23
_atom_site_aniso_U_13
_atom_site_aniso_U_12
W1 0.0308(3) 0.0317(3) 0.0284(3) 0.0044(2) -0.0109(2) 0.0003(2)
W2 0.0394(3) 0.0285(3) 0.0228(3) 0.0076(2) -0.0095(2) -0.0081(2)
W3 0.0358(3) 0.0321(3) 0.0196(3) 0.0012(2) -0.0111(2) -0.0059(2)
W4 0.0354(3) 0.0172(2) 0.0223(3) 0.0021(2) -0.0058(2) -0.0050(2)
W5 0.0278(3) 0.0224(3) 0.0269(3) -0.0017(2) -0.0053(2) 0.0030(2)
W6 0.0193(3) 0.0298(3) 0.0274(3) 0.0010(2) -0.0045(2) -0.0036(2)
W7 0.0253(3) 0.0252(3) 0.0199(3) -0.0007(2) -0.0078(2) -0.0090(2)
W8 0.0264(3) 0.0247(3) 0.0158(2) -0.0033(2) -0.00323(19) -0.0057(2)
W9 0.0274(3) 0.0242(3) 0.0142(2) 0.0014(2) -0.00095(19) -0.0092(2)
W10 0.0227(3) 0.0243(3) 0.0192(3) -0.0008(2) -0.00076(19) -0.0101(2)
W11 0.0162(2) 0.0176(2) 0.0140(2) -0.00250(18) -0.00052(17) -0.00501(18)
W12 0.0165(2) 0.0174(2) 0.0157(2) -0.00258(18) -0.00226(18) -0.00665(18)
W13 0.0227(3) 0.0292(3) 0.0309(3) -0.0051(2) 0.0006(2) -0.0066(2)
W14 0.0173(2) 0.0171(2) 0.0218(3) -0.00372(19) -0.00151(19) -0.00185(18)
W15 0.0205(2) 0.0148(2) 0.0195(2) 0.00030(19) -0.00297(19) -0.00612(18)
W16 0.0224(2) 0.0183(2) 0.0187(2) -0.00230(19) -0.00377(19) -0.00480(19)
Co1 0.0112(7) 0.0144(7) 0.0104(7) -0.0025(6) -0.0014(6) -0.0056(6)
P1 0.0129(13) 0.0133(13) 0.0069(13) -0.0012(11) -0.0028(10) -0.0041(11)
P2 0.0088(12) 0.0082(12) 0.0073(13) -0.0021(10) 0.0011(10) -0.0033(10)
O1 0.048(6) 0.030(5) 0.023(5) 0.013(4) -0.014(4) -0.012(4)
O2 0.047(6) 0.049(6) 0.025(5) 0.005(4) -0.018(4) -0.008(5)
O3 0.047(6) 0.050(6) 0.043(6) 0.001(5) -0.019(5) 0.000(5)
O4 0.046(6) 0.027(5) 0.047(6) -0.013(4) 0.028(5) -0.019(4)
O5 0.034(5) 0.015(4) 0.056(6) 0.016(4) -0.012(4) 0.005(4)
O6 0.028(5) 0.028(5) 0.067(7) -0.011(5) -0.029(5) 0.001(4)
O7 0.057(6) 0.021(5) 0.030(5) 0.009(4) -0.016(4) -0.007(4)
O8 0.035(5) 0.025(4) 0.016(4) 0.005(3) 0.002(4) -0.010(4)
O9 0.045(5) 0.026(5) 0.023(5) 0.001(4) -0.011(4) 0.007(4)
O10 0.031(5) 0.029(5) 0.009(4) 0.009(3) -0.009(3) -0.003(4)
O11 0.029(5) 0.042(5) 0.021(5) 0.004(4) -0.015(4) -0.009(4)
O12 0.032(5) 0.035(5) 0.025(5) 0.004(4) -0.009(4) -0.006(4)
O13 0.034(5) 0.035(5) 0.020(4) 0.005(4) -0.011(4) -0.013(4)
O14 0.037(5) 0.040(5) 0.016(4) 0.004(4) -0.005(4) -0.018(4)
O15 0.053(6) 0.024(5) 0.032(5) 0.001(4) -0.008(4) -0.014(4)
O16 0.047(6) 0.026(5) 0.041(6) -0.005(4) -0.019(5) 0.014(4)
O17 0.024(5) 0.046(6) 0.043(6) 0.009(5) -0.009(4) 0.001(4)
O18 0.042(5) 0.042(5) 0.032(5) -0.005(4) -0.014(4) -0.017(4)
O19 0.038(5) 0.047(6) 0.021(5) -0.007(4) -0.003(4) -0.001(4)
O20 0.036(5) 0.012(4) 0.033(5) 0.002(4) -0.001(4) 0.000(4)
O21 0.032(5) 0.022(4) 0.015(4) -0.001(3) -0.002(3) -0.001(4)
O22 0.026(4) 0.038(5) 0.018(4) -0.002(4) -0.002(3) -0.011(4)
O23 0.032(5) 0.024(4) 0.027(5) -0.004(4) -0.005(4) -0.009(4)
O24 0.017(4) 0.027(5) 0.038(5) -0.002(4) -0.005(4) -0.004(3)
O25 0.029(5) 0.028(5) 0.027(5) 0.002(4) -0.007(4) 0.000(4)
O26 0.026(4) 0.019(4) 0.014(4) 0.004(3) -0.007(3) -0.009(3)
O27 0.022(4) 0.022(4) 0.027(5) 0.001(4) -0.004(3) -0.004(3)
O28 0.020(4) 0.024(4) 0.016(4) 0.000(3) -0.002(3) -0.007(3)
O29 0.010(4) 0.029(4) 0.026(4) 0.001(4) -0.008(3) -0.003(3)
O30 0.019(4) 0.026(4) 0.021(4) -0.001(3) -0.007(3) -0.006(3)
O31 0.026(4) 0.025(4) 0.027(5) -0.009(4) -0.002(4) -0.004(4)
O32 0.022(4) 0.019(4) 0.021(4) -0.002(3) -0.004(3) -0.007(3)
O33 0.042(5) 0.018(4) 0.021(4) 0.005(3) -0.004(4) -0.005(4)
O34 0.032(5) 0.025(4) 0.011(4) -0.001(3) -0.001(3) -0.007(4)
O35 0.019(4) 0.023(4) 0.033(5) -0.011(4) 0.007(4) -0.003(3)
O36 0.012(4) 0.014(4) 0.027(4) -0.001(3) 0.003(3) -0.005(3)
O37 0.022(4) 0.019(4) 0.027(5) -0.004(3) 0.000(3) -0.004(3)
O38 0.008(4) 0.014(4) 0.029(4) 0.007(3) -0.003(3) -0.002(3)
O39 0.016(4) 0.017(4) 0.028(4) -0.009(3) -0.001(3) -0.004(3)
O40 0.019(4) 0.012(4) 0.025(4) -0.005(3) 0.001(3) -0.006(3)
O41 0.024(4) 0.026(5) 0.035(5) -0.005(4) -0.003(4) -0.009(4)
O42 0.023(4) 0.015(4) 0.015(4) 0.004(3) 0.005(3) -0.010(3)
O43 0.037(5) 0.021(4) 0.026(5) 0.002(4) 0.002(4) -0.016(4)
O44 0.025(4) 0.023(4) 0.020(4) -0.007(3) -0.006(3) -0.005(3)
O45 0.027(5) 0.030(5) 0.032(5) -0.017(4) -0.005(4) -0.004(4)
O46 0.024(4) 0.011(4) 0.029(5) -0.006(3) -0.004(3) 0.000(3)
O47 0.018(4) 0.018(4) 0.018(4) -0.005(3) -0.002(3) -0.003(3)
O48 0.012(4) 0.034(4) 0.007(4) -0.004(3) 0.001(3) -0.015(3)
O49 0.014(4) 0.010(4) 0.019(4) 0.000(3) -0.004(3) -0.005(3)
O50 0.014(4) 0.023(4) 0.023(4) -0.001(3) -0.005(3) -0.003(3)
O51 0.012(4) 0.010(4) 0.022(4) 0.004(3) -0.003(3) 0.002(3)
O52 0.016(4) 0.012(4) 0.011(4) 0.004(3) -0.005(3) -0.003(3)
O53 0.008(4) 0.019(4) 0.020(4) 0.002(3) -0.004(3) -0.003(3)
O54 0.028(4) 0.012(4) 0.018(4) 0.003(3) -0.001(3) -0.009(3)
O55 0.018(4) 0.011(4) 0.015(4) 0.003(3) -0.005(3) 0.000(3)
O56 0.012(4) 0.019(4) 0.023(4) -0.003(3) -0.005(3) -0.007(3)
O57 0.025(4) 0.027(4) 0.019(4) -0.002(3) -0.005(3) -0.011(4)
N1 0.033(7) 0.056(8) 0.062(9) -0.014(7) 0.001(6) -0.029(6)
N2 0.022(6) 0.086(11) 0.090(11) -0.051(9) -0.030(7) 0.003(7)
N3 0.020(6) 0.043(7) 0.063(8) 0.010(6) -0.021(6) -0.010(5)
N4 0.073(9) 0.033(7) 0.032(7) 0.009(5) -0.020(6) -0.024(7)
N5 0.078(11) 0.088(12) 0.064(10) -0.052(9) 0.002(9) -0.010(9)
N6 0.078(11) 0.064(10) 0.094(13) -0.049(9) -0.038(10) 0.004(9)
N7 0.091(11) 0.068(10) 0.026(7) -0.011(7) 0.005(7) -0.045(9)
N8 0.078(11) 0.092(13) 0.045(9) -0.019(9) -0.005(8) -0.005(10)
N9 0.077(11) 0.085(12) 0.057(10) -0.019(9) -0.013(8) -0.022(9)
N10 0.166(17) 0.047(9) 0.046(9) 0.003(8) -0.017(10) -0.035(10)
N11 0.071(11) 0.059(10) 0.110(14) -0.026(9) -0.036(10) 0.006(9)
N12 0.073(12) 0.063(11) 0.125(16) -0.018(11) 0.045(11) 0.000(9)
C1 0.075(13) 0.052(11) 0.134(19) -0.014(12) -0.011(13) -0.037(10)
C2 0.034(8) 0.060(10) 0.053(10) -0.033(8) -0.009(7) -0.011(7)
C3 0.028(7) 0.017(6) 0.042(8) -0.011(6) -0.004(6) -0.010(5)
C4 0.030(8) 0.068(11) 0.039(9) -0.018(8) -0.006(6) -0.002(7)
C5 0.046(10) 0.073(13) 0.088(14) 0.017(11) -0.026(10) -0.001(9)
C6 0.065(10) 0.030(7) 0.045(9) -0.015(7) 0.009(7) -0.034(7)
C7 0.020(6) 0.035(7) 0.021(6) -0.001(5) -0.004(5) -0.012(5)
C8 0.028(7) 0.024(6) 0.024(7) 0.001(5) -0.011(5) -0.009(5)
C9 0.026(7) 0.018(6) 0.049(9) 0.000(6) -0.005(6) -0.007(5)
C10 0.052(10) 0.048(10) 0.096(14) -0.004(10) -0.012(10) -0.002(8)
C11 0.067(13) 0.114(18) 0.124(19) -0.056(15) 0.046(13) -0.043(13)
C12 0.083(14) 0.047(10) 0.089(15) -0.037(10) 0.003(12) -0.016(10)
C13 0.050(9) 0.059(10) 0.039(9) -0.022(8) -0.007(7) -0.008(8)
C14 0.068(11) 0.040(9) 0.061(11) -0.030(8) -0.015(9) -0.006(8)
C15 0.079(12) 0.037(9) 0.049(10) -0.009(8) 0.016(9) -0.007(8)
C16 0.17(2) 0.087(17) 0.071(15) -0.023(13) 0.002(15) -0.019(16)
C17 0.072(13) 0.085(14) 0.054(12) -0.024(11) 0.013(10) -0.030(11)
C18 0.057(10) 0.062(11) 0.032(9) -0.007(8) -0.003(7) -0.017(9)
C19 0.059(11) 0.091(14) 0.027(9) -0.010(9) 0.017(8) -0.049(10)
C20 0.114(16) 0.082(14) 0.032(9) -0.020(9) -0.005(10) -0.029(13)
C21 0.111(17) 0.105(17) 0.060(13) 0.035(12) -0.017(12) -0.037(14)
C22 0.075(12) 0.033(9) 0.053(11) 0.013(8) -0.029(9) -0.010(8)
C23 0.039(8) 0.049(9) 0.035(9) 0.021(7) -0.008(7) 0.004(7)
C24 0.065(11) 0.051(10) 0.035(9) 0.005(8) 0.007(8) -0.009(8)
C25 0.099(14) 0.044(10) 0.031(9) 0.005(7) 0.004(9) 0.001(9)
C27 0.055(12) 0.032(10) 0.22(3) -0.015(14) 0.021(14) 0.002(9)
C28 0.057(10) 0.029(8) 0.065(11) -0.005(8) 0.003(9) -0.001(8)
C29 0.054(10) 0.070(12) 0.028(8) -0.020(8) -0.010(7) 0.024(9)
C30 0.061(14) 0.089(17) 0.22(3) -0.049(18) 0.003(16) -0.019(12)

loop_
_atom_type_symbol
_atom_type_description
_atom_type_scat_dispersion_real
_atom_type_scat_dispersion_imag
_atom_type_scat_source
C C 0.0033 0.0016 'International Tables Vol C Tables 4.2.6.8 and 6.1.1.4'
H H 0.0000 0.0000 'International Tables Vol C Tables 4.2.6.8 and 6.1.1.4'
Co Co 0.3494 0.9721 'International Tables Vol C Tables 4.2.6.8 and 6.1.1.4'
N N 0.0061 0.0033 'International Tables Vol C Tables 4.2.6.8 and 6.1.1.4'
O O 0.0106 0.0060 'International Tables Vol C Tables 4.2.6.8 and 6.1.1.4'
P P 0.1023 0.0942 'International Tables Vol C Tables 4.2.6.8 and 6.1.1.4'
W W -0.8490 6.8722 'International Tables Vol C Tables 4.2.6.8 and 6.1.1.4'

loop_
_geom_angle_atom_site_label_1
_geom_angle_atom_site_label_2
_geom_angle_atom_site_label_3
_geom_angle
_geom_angle_site_symmetry_1
_geom_angle_site_symmetry_3
O3 W1 O5 100.5(4) . .
O3 W1 O6 99.4(4) . .
O3 W1 O9 101.6(4) . .
O3 W1 O10 168.9(4) . .
O3 W1 O11 104.5(4) . .
O5 W1 O10 71.4(3) . .
O6 W1 O5 88.2(4) . .
O6 W1 O9 158.9(3) . .
O6 W1 O10 73.3(3) . .
O9 W1 O5 85.8(4) . .
O9 W1 O10 85.6(3) . .
O11 W1 O5 154.9(3) . .
O11 W1 O6 89.8(4) . .
O11 W1 O9 87.1(4) . .
O11 W1 O10 84.2(3) . .
O1 W2 O4 101.0(4) . .
O1 W2 O5 100.8(4) . .
O1 W2 O7 102.2(4) . .
O1 W2 O8 103.5(4) . .
O1 W2 O10 169.5(3) . .
O4 W2 O5 90.3(4) . .
O4 W2 O7 156.8(3) . .
O4 W2 O10 72.6(3) . .
O5 W2 O7 84.3(4) . .
O5 W2 O10 71.4(3) . .
O7 W2 O10 84.3(3) . .
O8 W2 O4 89.0(4) . .
O8 W2 O5 155.4(3) . .
O8 W2 O7 86.7(3) . .
O8 W2 O10 85.0(3) . .
O2 W3 O4 103.7(4) . .
O2 W3 O6 101.8(4) . .
O2 W3 O10 171.0(3) . .
O2 W3 O12 102.8(4) . .
O2 W3 O13 102.7(4) . .
O4 W3 O6 89.8(4) . .
O4 W3 O10 70.8(3) . .
O6 W3 O10 71.4(3) . .
O12 W3 O4 85.5(4) . .
O12 W3 O6 155.4(4) . .
O12 W3 O10 84.2(3) . .
O13 W3 O4 153.4(4) . .
O13 W3 O6 87.5(4) . .
O13 W3 O10 83.3(3) . .
O13 W3 O12 86.1(3) . .
O7 W4 O20 92.4(4) . .
O7 W4 O21 88.5(3) . .
O7 W4 O26 82.3(3) . .
O7 W4 O33 163.3(3) . .
O15 W4 O7 99.0(4) . .
O15 W4 O20 100.1(4) . .
O15 W4 O21 102.8(4) . .
O15 W4 O26 173.4(3) . .
O15 W4 O33 97.2(4) . .
O20 W4 O26 73.3(3) . .
O20 W4 O33 88.3(3) . .
O21 W4 O20 156.6(3) . .
O21 W4 O26 83.7(3) . .
O21 W4 O33 84.4(3) . .
O33 W4 O26 81.9(3) . .
O9 W5 O20 91.1(4) . .
O9 W5 O26 82.1(3) . .
O9 W5 O31 163.5(3) . .
O16 W5 O9 99.3(4) . .
O16 W5 O20 99.6(4) . .
O16 W5 O25 104.0(4) . .
O16 W5 O26 172.1(4) . .
O16 W5 O31 97.0(4) . .
O20 W5 O26 72.6(3) . .
O20 W5 O31 88.5(3) . .
O25 W5 O9 88.3(4) . .
O25 W5 O20 156.1(3) . .
O25 W5 O26 83.7(3) . .
O25 W5 O31 85.4(3) . .
O31 W5 O26 82.1(3) . .
O11 W6 O27 79.3(3) . .
O17 W6 O11 95.1(4) . .
O17 W6 O24 97.7(4) . .
O17 W6 O25 102.5(4) . .
O17 W6 O27 169.9(4) . .
O17 W6 O29 101.9(4) . .
O24 W6 O11 85.8(3) . .
O24 W6 O27 73.7(3) . .
O25 W6 O11 82.7(3) . .
O25 W6 O24 157.5(3) . .
O25 W6 O27 85.2(3) . .
O29 W6 O11 162.9(3) . .
O29 W6 O24 93.5(3) . .
O29 W6 O25 91.9(3) . .
O29 W6 O27 84.1(3) . .
O13 W7 O27 82.3(3) . .
O18 W7 O13 97.5(4) . .
O18 W7 O23 102.5(4) . .
O18 W7 O24 99.8(4) . .
O18 W7 O27 172.7(3) . .
O18 W7 O30 99.5(4) . .
O23 W7 O13 85.1(3) . .
O23 W7 O27 84.8(3) . .
O24 W7 O13 89.5(3) . .
O24 W7 O23 157.6(3) . .
O24 W7 O27 72.9(3) . .
O30 W7 O13 162.8(3) . .
O30 W7 O23 88.7(3) . .
O30 W7 O24 90.2(3) . .
O30 W7 O27 81.2(3) . .
O12 W8 O28 83.5(3) . .
O12 W8 O32 163.7(3) . .
O19 W8 O12 98.6(4) . .
O19 W8 O22 101.3(4) . .
O19 W8 O23 102.4(4) . .
O19 W8 O28 172.9(3) . .
O19 W8 O32 97.5(4) . .
O22 W8 O12 91.8(3) . .
O22 W8 O23 156.2(3) . .
O22 W8 O28 71.7(3) . .
O22 W8 O32 87.2(3) . .
O23 W8 O12 85.9(3) . .
O23 W8 O28 84.5(3) . .
O23 W8 O32 88.6(3) . .
O32 W8 O28 80.8(3) . .
O8 W9 O28 79.8(3) . .
O14 W9 O8 94.5(3) . .
O14 W9 O21 101.6(4) . .
O14 W9 O22 99.2(4) . .
O14 W9 O28 170.3(3) . .
O14 W9 O34 101.2(4) . .
O21 W9 O8 83.7(3) . .
O21 W9 O22 157.4(3) . .
O21 W9 O28 85.8(3) . .
O22 W9 O8 85.8(3) . .
O22 W9 O28 72.6(3) . .
O34 W9 O8 164.2(3) . .
O34 W9 O21 92.5(3) . .
O34 W9 O22 92.2(3) . .
O34 W9 O28 84.6(3) . .
O34 W10 O49 80.2(3) . .
O40 W10 O34 84.3(3) . .
O40 W10 O49 71.6(3) . .
O41 W10 O34 96.0(3) . .
O41 W10 O40 101.6(3) . .
O41 W10 O42 102.3(3) . .
O41 W10 O49 172.4(3) . .
O41 W10 O54 100.6(3) . .
O42 W10 O34 85.3(3) . .
O42 W10 O40 154.8(3) . .
O42 W10 O49 84.0(3) . .
O54 W10 O34 163.3(3) . .
O54 W10 O40 91.0(3) . .
O54 W10 O42 92.4(3) . .
O54 W10 O49 83.2(3) . .
O32 W11 O38 88.5(3) . .
O32 W11 O49 87.6(3) . .
O32 W11 O56 167.6(3) . 2_565
O38 W11 O49 83.7(3) . .
O38 W11 O56 85.5(3) . 2_565
O39 W11 O32 97.0(3) . .
O39 W11 O38 101.5(3) . .
O39 W11 O40 99.4(3) . .
O39 W11 O49 173.2(3) . .
O39 W11 O56 94.9(3) . 2_565
O40 W11 O32 90.7(3) . .
O40 W11 O38 159.0(3) . .
O40 W11 O49 75.3(3) . .
O40 W11 O56 91.0(3) . 2_565
O56 W11 O49 80.9(3) 2_565 .
O30 W12 O38 87.6(3) . .
O30 W12 O47 86.3(3) . .
O30 W12 O51 166.4(3) . .
O36 W12 O30 89.5(3) . .
O36 W12 O38 158.0(3) . .
O36 W12 O47 75.1(3) . .
O36 W12 O51 91.8(3) . .
O37 W12 O30 96.8(3) . .
O37 W12 O36 102.1(3) . .
O37 W12 O38 99.8(3) . .
O37 W12 O47 175.9(3) . .
O37 W12 O51 96.2(3) . .
O38 W12 O47 82.9(3) . .
O38 W12 O51 86.1(3) . .
O51 W12 O47 80.9(3) . .
O29 W13 O47 81.0(3) . .
O35 W13 O29 96.1(3) . .
O35 W13 O36 101.7(3) . .
O35 W13 O46 102.8(3) . .
O35 W13 O47 172.9(3) . .
O35 W13 O50 100.5(4) . .
O36 W13 O29 84.4(3) . .
O36 W13 O47 71.6(3) . .
O46 W13 O29 85.4(3) . .
O46 W13 O36 154.3(3) . .
O46 W13 O47 83.5(3) . .
O50 W13 O29 163.4(3) . .
O50 W13 O36 91.1(3) . .
O50 W13 O46 92.0(3) . .
O50 W13 O47 82.4(3) . .
O31 W14 O44 90.5(3) . .
O31 W14 O46 92.9(3) . .
O31 W14 O48 86.2(3) . .
O31 W14 O53 163.1(3) . .
O44 W14 O48 73.4(3) . .
O44 W14 O53 82.9(3) . .
O45 W14 O31 100.9(4) . .
O45 W14 O44 101.0(3) . .
O45 W14 O46 100.4(3) . .
O45 W14 O48 171.1(3) . .
O45 W14 O53 95.5(3) . .
O46 W14 O44 157.4(3) . .
O46 W14 O48 84.5(3) . .
O46 W14 O53 87.6(3) . .
O53 W14 O48 77.1(3) . .
O33 W15 O42 92.9(3) . .
O33 W15 O44 91.1(3) . .
O33 W15 O48 86.8(3) . .
O33 W15 O55 163.7(3) . .
O42 W15 O44 158.3(3) . .
O42 W15 O48 84.8(3) . .
O42 W15 O55 87.6(3) . .
O43 W15 O33 102.1(4) . .
O43 W15 O42 100.9(3) . .
O43 W15 O44 99.1(3) . .
O43 W15 O48 169.1(3) . .
O43 W15 O55 93.8(3) . .
O44 W15 O48 74.1(3) . .
O44 W15 O55 82.7(3) . .
O55 W15 O48 77.0(3) . .
O51 W16 O52 78.0(3) 2_565 .
O53 W16 O51 161.9(3) . 2_565
O53 W16 O52 84.6(3) . .
O53 W16 O56 89.8(3) . .
O55 W16 O51 90.0(3) . 2_565
O55 W16 O52 84.1(3) . .
O55 W16 O53 93.1(3) . .
O55 W16 O56 161.3(3) . .
O56 W16 O51 81.7(3) . 2_565
O56 W16 O52 77.8(3) . .
O57 W16 O51 96.5(3) . 2_565
O57 W16 O52 173.3(3) . .
O57 W16 O53 100.5(3) . .
O57 W16 O55 99.8(3) . .
O57 W16 O56 97.8(3) . .
O50 Co1 O51 101.4(3) 2_565 2_565
O50 Co1 O52 92.4(3) 2_565 2_565
O50 Co1 O52 176.8(3) 2_565 .
O50 Co1 O54 91.5(3) 2_565 .
O50 Co1 O56 90.5(3) 2_565 2_565
O51 Co1 O52 89.7(3) 2_565 2_565
O51 Co1 O52 78.0(3) 2_565 .
O52 Co1 O52 84.5(3) . 2_565
O54 Co1 O51 88.8(3) . 2_565
O54 Co1 O52 176.0(3) . 2_565
O54 Co1 O52 91.6(3) . .
O54 Co1 O56 102.7(3) . 2_565
O56 Co1 O51 163.3(3) 2_565 2_565
O56 Co1 O52 78.0(3) 2_565 2_565
O56 Co1 O52 89.4(3) 2_565 .
O26 P1 O10 106.8(4) . .
O27 P1 O10 105.8(4) . .
O27 P1 O26 112.9(4) . .
O27 P1 O28 111.4(4) . .
O28 P1 O10 107.1(4) . .
O28 P1 O26 112.2(4) . .
O47 P2 O48 111.6(4) . .
O47 P2 O49 111.7(4) . .
O47 P2 O52 106.6(4) . .
O48 P2 O52 107.8(4) . .
O49 P2 O48 111.8(4) . .
O49 P2 O52 107.1(4) . .
W2 O4 W3 126.8(5) . .
W2 O5 W1 124.5(4) . .
W1 O6 W3 124.5(4) . .
W4 O7 W2 148.2(5) . .
W2 O8 W9 151.8(4) . .
W5 O9 W1 147.6(5) . .
W1 O10 W2 92.5(2) . .
W1 O10 W3 90.7(2) . .
W2 O10 W3 89.6(2) . .
P1 O10 W1 124.4(4) . .
P1 O10 W2 123.5(4) . .
P1 O10 W3 125.8(4) . .
W1 O11 W6 152.0(4) . .
W3 O12 W8 151.3(5) . .
W3 O13 W7 151.2(4) . .
W4 O20 W5 124.0(4) . .
W9 O21 W4 151.9(4) . .
W8 O22 W9 124.9(4) . .
W8 O23 W7 151.0(4) . .
W7 O24 W6 122.4(4) . .
W5 O25 W6 153.2(5) . .
W4 O26 W5 90.1(2) . .
P1 O26 W4 128.3(4) . .
P1 O26 W5 128.0(4) . .
W6 O27 W7 90.2(3) . .
P1 O27 W6 129.3(4) . .
P1 O27 W7 128.8(4) . .
W9 O28 W8 90.5(2) . .
P1 O28 W8 127.5(4) . .
P1 O28 W9 129.2(4) . .
W6 O29 W13 164.7(5) . .
W7 O30 W12 164.1(4) . .
W14 O31 W5 164.5(5) . .
W11 O32 W8 162.6(4) . .
W15 O33 W4 164.5(5) . .
W9 O34 W10 163.3(4) . .
W12 O36 W13 122.9(4) . .
W11 O38 W12 153.4(4) . .
W11 O40 W10 121.7(4) . .
W10 O42 W15 154.3(4) . .
W14 O44 W15 121.8(4) . .
W14 O46 W13 155.5(4) . .
W12 O47 W13 90.4(2) . .
P2 O47 W12 132.2(4) . .
P2 O47 W13 128.0(4) . .
W15 O48 W14 90.2(2) . .
P2 O48 W14 128.3(4) . .
P2 O48 W15 128.7(4) . .
W11 O49 W10 91.3(2) . .
P2 O49 W10 127.1(4) . .
P2 O49 W11 131.9(4) . .
W13 O50 Co1 134.8(4) . 2_565
W12 O51 W16 124.9(4) . 2_565
W12 O51 Co1 126.1(3) . 2_565
W16 O51 Co1 107.2(3) 2_565 2_565
Co1 O52 W16 96.2(3) . .
Co1 O52 W16 95.7(3) 2_565 .
Co1 O52 Co1 95.5(3) . 2_565
P2 O52 W16 123.9(4) . .
P2 O52 Co1 119.6(4) . 2_565
P2 O52 Co1 119.6(4) . .
W16 O53 W14 142.0(4) . .
W10 O54 Co1 133.3(4) . .
W16 O55 W15 142.3(4) . .
W11 O56 W16 125.0(3) 2_565 .
W11 O56 Co1 125.9(3) 2_565 2_565
W16 O56 Co1 107.6(3) . 2_565
C2 N1 N2 106.6(12) . .
N1 N2 C4 111.3(12) . .
N4 N3 C9 111.6(11) . .
N3 N4 C7 108.3(11) . .
N6 N5 C14 107.8(14) . .
N5 N6 C12 114.1(15) . .
N8 N7 C19 109.0(15) . .
N7 N8 C17 109.9(16) . .
C22 N9 N10 108.5(14) . .
C24 N10 N9 107.9(14) . .
N12 N11 C29 106.3(16) . .
N11 N12 C27 112.2(16) . .
N1 C2 C1 117.0(14) . .
N1 C2 C3 110.7(14) . .
C3 C2 C1 132.2(13) . .
C2 C3 C4 106.2(12) . .
C2 C3 C8 127.4(12) . .
C4 C3 C8 126.4(12) . .
N2 C4 C3 105.1(14) . .
N2 C4 C5 125.3(14) . .
C3 C4 C5 129.5(13) . .
N4 C7 C6 120.5(11) . .
N4 C7 C8 106.9(11) . .
C8 C7 C6 132.6(11) . .
C7 C8 C3 125.1(11) . .
C9 C8 C3 129.0(11) . .
C9 C8 C7 105.9(10) . .
N3 C9 C8 107.4(11) . .
N3 C9 C10 122.8(12) . .
C8 C9 C10 129.8(12) . .
N6 C12 C11 126.2(19) . .
N6 C12 C13 103.9(16) . .
C13 C12 C11 129.8(18) . .
C12 C13 C14 108.6(14) . .
C12 C13 C18 126.3(15) . .
C14 C13 C18 125.1(14) . .
N5 C14 C13 105.6(15) . .
N5 C14 C15 122.4(16) . .
C13 C14 C15 132.0(15) . .
N8 C17 C16 122.3(19) . .
C18 C17 N8 107.8(17) . .
C18 C17 C16 129.5(18) . .
C17 C18 C13 127.1(16) . .
C17 C18 C19 106.1(16) . .
C19 C18 C13 126.5(15) . .
N7 C19 C18 107.2(16) . .
N7 C19 C20 123.5(16) . .
C18 C19 C20 128.7(15) . .
N9 C22 C21 118.3(17) . .
N9 C22 C23 107.7(14) . .
C23 C22 C21 134.0(16) . .
C22 C23 C24 106.3(15) . .
C22 C23 C28 129.4(14) . .
C24 C23 C28 124.3(15) . .
N10 C24 C23 109.4(14) . .
N10 C24 C25 120.2(14) . .
C23 C24 C25 130.3(15) . .
N12 C27 C26 120.6(19) . .
N12 C27 C28 106.7(17) . .
C28 C27 C26 132(2) . .
C23 C28 C27 124.0(17) . .
C29 C28 C23 130.6(15) . .
C29 C28 C27 105.4(15) . .
N11 C29 C30 119.3(18) . .
C28 C29 N11 108.8(15) . .
C28 C29 C30 131.8(15) . .

loop_
_geom_bond_atom_site_label_1
_geom_bond_atom_site_label_2
_geom_bond_distance
_geom_bond_site_symmetry_2
W1 O3 1.718(9) .
W1 O5 1.942(8) .
W1 O6 1.906(9) .
W1 O9 1.930(8) .
W1 O10 2.349(7) .
W1 O11 1.850(8) .
W2 O1 1.737(8) .
W2 O4 1.863(9) .
W2 O5 1.910(8) .
W2 O7 1.959(9) .
W2 O8 1.841(8) .
W2 O10 2.370(7) .
W3 O2 1.717(9) .
W3 O4 1.908(8) .
W3 O6 1.925(8) .
W3 O10 2.413(8) .
W3 O12 1.892(8) .
W3 O13 1.876(8) .
W4 O7 1.876(8) .
W4 O15 1.688(8) .
W4 O20 1.896(8) .
W4 O21 1.896(7) .
W4 O26 2.373(7) .
W4 O33 1.963(7) .
W5 O9 1.900(8) .
W5 O16 1.674(8) .
W5 O20 1.919(8) .
W5 O25 1.869(8) .
W5 O26 2.388(7) .
W5 O31 1.959(8) .
W6 O11 2.025(8) .
W6 O17 1.704(8) .
W6 O24 1.917(8) .
W6 O25 1.911(8) .
W6 O27 2.354(7) .
W6 O29 1.821(7) .
W7 O13 1.947(7) .
W7 O18 1.711(8) .
W7 O23 1.920(8) .
W7 O24 1.916(7) .
W7 O27 2.389(8) .
W7 O30 1.870(7) .
W8 O12 1.908(8) .
W8 O19 1.704(8) .
W8 O22 1.875(8) .
W8 O23 1.882(8) .
W8 O28 2.412(7) .
W8 O32 1.916(7) .
W9 O8 2.025(8) .
W9 O14 1.702(8) .
W9 O21 1.892(7) .
W9 O22 1.931(8) .
W9 O28 2.339(7) .
W9 O34 1.831(7) .
W10 O34 2.003(7) .
W10 O40 1.961(7) .
W10 O41 1.715(8) .
W10 O42 1.894(7) .
W10 O49 2.399(6) .
W10 O54 1.792(7) .
W11 O32 1.889(7) .
W11 O38 1.894(7) .
W11 O39 1.727(7) .
W11 O40 1.885(7) .
W11 O49 2.295(7) .
W11 O56 1.995(7) 2_565
W12 O30 1.909(7) .
W12 O36 1.871(7) .
W12 O37 1.710(7) .
W12 O38 1.914(7) .
W12 O47 2.315(7) .
W12 O51 1.975(7) .
W13 O29 2.024(7) .
W13 O35 1.684(7) .
W13 O36 1.948(7) .
W13 O46 1.922(7) .
W13 O47 2.410(7) .
W13 O50 1.785(7) .
W14 O31 1.846(8) .
W14 O44 1.913(7) .
W14 O45 1.718(8) .
W14 O46 1.858(7) .
W14 O48 2.376(7) .
W14 O53 2.032(7) .
W15 O33 1.839(7) .
W15 O42 1.894(7) .
W15 O43 1.705(8) .
W15 O44 1.914(7) .
W15 O48 2.345(7) .
W15 O55 2.031(6) .
W16 O51 2.019(6) 2_565
W16 O52 2.274(7) .
W16 O53 1.865(6) .
W16 O55 1.862(7) .
W16 O56 2.012(7) .
W16 O57 1.724(7) .
Co1 O50 1.988(7) 2_565
Co1 O51 2.108(7) 2_565
Co1 O52 2.191(7) .
Co1 O52 2.195(7) 2_565
Co1 O54 2.005(7) .
Co1 O56 2.093(7) 2_565
P1 O10 1.597(7) .
P1 O26 1.520(8) .
P1 O27 1.505(8) .
P1 O28 1.514(7) .
P2 O47 1.514(7) .
P2 O48 1.552(8) .
P2 O49 1.522(7) .
P2 O52 1.601(7) .
O50 Co1 1.988(7) 2_565
O51 W16 2.019(6) 2_565
O51 Co1 2.108(7) 2_565
O52 Co1 2.195(7) 2_565
O56 W11 1.995(7) 2_565
O56 Co1 2.092(7) 2_565
N1 N2 1.327(17) .
N1 C2 1.301(17) .
N2 C4 1.356(18) .
N3 N4 1.299(15) .
N3 C9 1.322(15) .
N4 C7 1.363(15) .
N5 N6 1.312(19) .
N5 C14 1.382(19) .
N6 C12 1.34(2) .
N7 N8 1.285(18) .
N7 C19 1.337(19) .
N8 C17 1.34(2) .
N9 N10 1.372(17) .
N9 C22 1.328(19) .
N10 C24 1.277(19) .
N11 N12 1.290(19) .
N11 C29 1.398(19) .
N12 C27 1.31(2) .
C1 C2 1.50(2) .
C2 C3 1.369(18) .
C3 C4 1.371(18) .
C3 C8 1.466(16) .
C4 C5 1.53(2) .
C6 C7 1.487(17) .
C7 C8 1.396(16) .
C8 C9 1.380(16) .
C9 C10 1.486(19) .
C11 C12 1.48(2) .
C12 C13 1.40(2) .
C13 C14 1.41(2) .
C13 C18 1.46(2) .
C14 C15 1.45(2) .
C16 C17 1.51(3) .
C17 C18 1.34(2) .
C18 C19 1.38(2) .
C19 C20 1.50(2) .
C21 C22 1.47(2) .
C22 C23 1.35(2) .
C23 C24 1.387(19) .
C23 C28 1.41(2) .
C24 C25 1.531(19) .
C26 C27 1.48(3) .
C27 C28 1.42(2) .
C28 C29 1.33(2) .
C29 C30 1.55(2) .

loop_
_platon_squeeze_void_nr
_platon_squeeze_void_average_x
_platon_squeeze_void_average_y
_platon_squeeze_void_average_z
_platon_squeeze_void_volume
_platon_squeeze_void_count_electrons
_platon_squeeze_void_content
1 0.500 0.500 0.500 628 174 ' '
